data_4129871
loop_
_publ_author_name
'Shimizu, Daiki'
'Oh, Juwon'
'Furukawa, Ko'
'Kim, Dongho'
'Osuka, Atsuhiro'

_publ_section_title
;
 Triarylporphyrin meso-Oxy Radicals: Remarkable Chemical Stabilities and
 Oxidation to Oxophlorin \p-Cations.
;
_journal_issue 49
_journal_name_full 'Journal of the American Chemical Society'
_journal_page_first 15584
_journal_page_last 15594
_journal_paper_doi 10.1021/jacs.5b11223
_journal_volume 137
_journal_year 2015
_chemical_formula_moiety 'C67 H73 N5 O Zn, 0.5(C4 H8 O)'
_chemical_formula_sum 'C69 H77 N5 O1.5 Zn'
_chemical_formula_weight 1065.75
_space_group_IT_number 2
_space_group_name_Hall '-P 1'
_space_group_name_H-M_alt 'P -1'
_symmetry_cell_setting triclinic
_symmetry_Int_Tables_number 2
_symmetry_space_group_name_Hall '-P 1'
_symmetry_space_group_name_H-M 'P -1'
_atom_sites_solution_hydrogens geom
_atom_sites_solution_primary direct
_atom_sites_solution_secondary difmap
_audit_creation_method SHELXL-97
_cell_angle_alpha 93.09(3)
_cell_angle_beta 104.28(4)
_cell_angle_gamma 116.22(2)
_cell_formula_units_Z 2
_cell_length_a 13.2483(7)
_cell_length_b 14.6134(10)
_cell_length_c 18.0800(18)
_cell_measurement_reflns_used 2097
_cell_measurement_temperature 93(2)
_cell_measurement_theta_max 68.2
_cell_measurement_theta_min 25.8
_cell_volume 2989.3(11)
_computing_structure_refinement 'SHELXL-97 (Sheldrick, 1997)'
_computing_structure_solution 'SHELXS-97 (Sheldrick, 1990)'
_diffrn_ambient_temperature 93(2)
_diffrn_detector_area_resol_mean 5.8140
_diffrn_measured_fraction_theta_full 0.974
_diffrn_measured_fraction_theta_max 0.974
_diffrn_measurement_device_type 'Rigaku XtaLAB P200'
_diffrn_measurement_method \w
_diffrn_radiation_monochromator graphite
_diffrn_radiation_source 'fine-focus sealed tube'
_diffrn_radiation_type CuK\a
_diffrn_radiation_wavelength 1.54187
_diffrn_reflns_av_R_equivalents 0.0580
_diffrn_reflns_av_sigmaI/netI 0.0514
_diffrn_reflns_limit_h_max 15
_diffrn_reflns_limit_h_min -14
_diffrn_reflns_limit_k_max 16
_diffrn_reflns_limit_k_min -16
_diffrn_reflns_limit_l_max 19
_diffrn_reflns_limit_l_min -20
_diffrn_reflns_number 35041
_diffrn_reflns_theta_full 62.50
_diffrn_reflns_theta_max 62.50
_diffrn_reflns_theta_min 6.58
_exptl_absorpt_coefficient_mu 0.928
_exptl_absorpt_correction_T_max 0.9910
_exptl_absorpt_correction_T_min 0.9393
_exptl_absorpt_correction_type multi-scan
_exptl_absorpt_process_details 'REQAB (Rigaku, 1998)'
_exptl_crystal_colour Brown
_exptl_crystal_density_diffrn 1.184
_exptl_crystal_density_method 'not measured'
_exptl_crystal_description Prism
_exptl_crystal_F_000 1.36
_exptl_crystal_size_max 0.07
_exptl_crystal_size_mid 0.07
_exptl_crystal_size_min 0.01
_refine_diff_density_max 1.706
_refine_diff_density_min -0.754
_refine_diff_density_rms 0.105
_refine_ls_extinction_method none
_refine_ls_goodness_of_fit_ref 1.033
_refine_ls_hydrogen_treatment constr
_refine_ls_matrix_type full
_refine_ls_number_parameters 730
_refine_ls_number_reflns 9284
_refine_ls_number_restraints 63
_refine_ls_restrained_S_all 1.032
_refine_ls_R_factor_all 0.1104
_refine_ls_R_factor_gt 0.0842
_refine_ls_shift/su_max 0.001
_refine_ls_shift/su_mean 0.000
_refine_ls_structure_factor_coef Fsqd
_refine_ls_weighting_details 'calc w=1/[\s^2^(Fo^2^)+(0.1315P)^2^+10.8257P] where P=(Fo^2^+2Fc^2^)/3'
_refine_ls_weighting_scheme calc
_refine_ls_wR_factor_gt 0.2219
_refine_ls_wR_factor_ref 0.2458
_reflns_number_gt 6932
_reflns_number_total 9284
_reflns_threshold_expression >2sigma(I)
_cod_data_source_file ja5b11223_si_005.cif
_cod_data_source_block 50313ds
_cod_original_cell_volume 2989.4(4)
_cod_database_code 4129871

loop_
_symmetry_equiv_pos_as_xyz
'x, y, z'
'-x, -y, -z'

loop_
_atom_site_label
_atom_site_type_symbol
_atom_site_fract_x
_atom_site_fract_y
_atom_site_fract_z
_atom_site_U_iso_or_equiv
_atom_site_adp_type
_atom_site_occupancy
_atom_site_symmetry_multiplicity
_atom_site_calc_flag
_atom_site_refinement_flags
_atom_site_disorder_assembly
_atom_site_disorder_group
Zn1 Zn 0.63207(6) 0.24540(5) 0.69782(4) 0.0242(2) Uani 1 1 d . . .
N2 N 0.6957(3) 0.1670(3) 0.7724(2) 0.0205(9) Uani 1 1 d . . .
N1 N 0.6301(4) 0.1742(3) 0.5912(2) 0.0256(9) Uani 1 1 d . . .
C84 C 1.0902(4) 0.2617(4) 0.8426(3) 0.0260(11) Uani 1 1 d . . .
H1 H 1.0622 0.2194 0.7928 0.031 Uiso 1 1 calc R . .
N3 N 0.5675(4) 0.3443(4) 0.6537(3) 0.0324(11) Uani 1 1 d . . .
N4 N 0.8017(4) 0.3677(3) 0.7277(2) 0.0250(9) Uani 1 1 d . . .
C87 C 0.8115(4) 0.1941(3) 0.8074(3) 0.0210(10) Uani 1 1 d . . .
N5 N 0.4613(4) 0.1432(3) 0.6994(2) 0.0305(10) Uani 1 1 d . . .
C89 C 1.2337(4) 0.3387(4) 0.9676(3) 0.0268(11) Uani 1 1 d . . .
H2 H 1.3042 0.3481 1.0042 0.032 Uiso 1 1 calc R . .
C90 C 0.6618(5) 0.0989(4) 0.5896(3) 0.0313(12) Uani 1 1 d . . .
H3 H 0.6863 0.0786 0.6370 0.038 Uiso 1 1 calc R . .
C91 C 1.0263(4) 0.3081(4) 0.8614(3) 0.0226(10) Uani 1 1 d . . .
C92 C 0.6293(4) 0.0716(4) 0.7892(3) 0.0236(11) Uani 1 1 d . . .
C93 C 0.9067(4) 0.7760(4) 0.5718(3) 0.0301(12) Uani 1 1 d . . .
C94 C 0.7074(5) 0.0380(4) 0.8352(3) 0.0284(12) Uani 1 1 d . . .
H4 H 0.6846 -0.0254 0.8540 0.034 Uiso 1 1 calc R . .
C95 C 0.4281(4) 0.0537(4) 0.7289(3) 0.0253(11) Uani 1 1 d . . .
C96 C 1.0039(5) 0.4645(4) 0.7734(3) 0.0327(12) Uani 1 1 d . . .
H5 H 1.0843 0.4851 0.7998 0.039 Uiso 1 1 calc R . .
C97 C 0.4517(4) -0.0797(4) 0.7992(3) 0.0291(12) Uani 1 1 d . . .
C98 C 1.0693(4) 0.3724(4) 0.9343(3) 0.0242(11) Uani 1 1 d . . .
H6 H 1.0263 0.4053 0.9470 0.029 Uiso 1 1 calc R . .
C99 C 0.9088(4) 0.2878(4) 0.8096(3) 0.0234(10) Uani 1 1 d . . .
C100 C 0.8186(5) 0.1127(4) 0.8466(3) 0.0271(11) Uani 1 1 d . . .
H7 H 0.8888 0.1121 0.8752 0.033 Uiso 1 1 calc R . .
C101 C 0.5984(5) 0.2032(4) 0.5243(3) 0.0311(12) Uani 1 1 d . . .
H8 H 0.5773 0.2574 0.5247 0.037 Uiso 1 1 calc R . .
O1 O 0.2447(4) 0.2047(4) 0.5843(3) 0.0702(15) Uani 1 1 d . . .
C103 C 0.3916(4) -0.0860(4) 0.8537(3) 0.0310(12) Uani 1 1 d . . .
H9 H 0.3853 -0.0270 0.8716 0.037 Uiso 1 1 calc R . .
C104 C 0.3408(5) -0.1760(4) 0.8824(3) 0.0329(12) Uani 1 1 d . . .
C105 C 0.6600(5) 0.0497(4) 0.5213(3) 0.0346(13) Uani 1 1 d . . .
H10 H 0.6824 -0.0037 0.5219 0.042 Uiso 1 1 calc R . .
C106 C 0.6318(5) 0.4389(4) 0.6362(3) 0.0326(12) Uani 1 1 d . . .
C107 C 0.3007(5) -0.0049(5) 0.7053(3) 0.0347(13) Uani 1 1 d . . .
H11 H 0.2551 -0.0695 0.7183 0.042 Uiso 1 1 calc R . .
C108 C 0.4595(4) -0.1670(4) 0.7730(3) 0.0300(12) Uani 1 1 d . . .
H12 H 0.5005 -0.1634 0.7360 0.036 Uiso 1 1 calc R . .
C109 C 1.1729(4) 0.3888(4) 0.9883(3) 0.0240(11) Uani 1 1 d . . .
C110 C 0.3496(5) -0.2620(4) 0.8536(4) 0.0366(13) Uani 1 1 d . . .
H13 H 0.3136 -0.3249 0.8718 0.044 Uiso 1 1 calc R . .
C111 C 1.1549(5) 0.5192(4) 1.0756(3) 0.0336(13) Uani 1 1 d . . .
H14 H 1.1924 0.5663 1.1261 0.050 Uiso 1 1 calc R . .
H15 H 1.0721 0.4723 1.0706 0.050 Uiso 1 1 calc R . .
H16 H 1.1589 0.5597 1.0339 0.050 Uiso 1 1 calc R . .
C112 C 0.8686(5) 0.5979(5) 0.5744(4) 0.0438(15) Uani 1 1 d . . .
C113 C 0.9039(5) 0.3688(4) 0.7713(3) 0.0254(11) Uani 1 1 d . . .
C114 C 0.3584(5) 0.1400(5) 0.6584(3) 0.0374(14) Uani 1 1 d . . .
C115 C 0.4085(5) -0.2594(4) 0.7997(4) 0.0345(13) Uani 1 1 d . . .
C116 C 1.3512(5) 0.5306(4) 1.0893(4) 0.0376(13) Uani 1 1 d . . .
H17 H 1.3948 0.4910 1.0901 0.056 Uiso 1 1 calc R . .
H18 H 1.3787 0.5743 1.1405 0.056 Uiso 1 1 calc R . .
H19 H 1.3645 0.5746 1.0500 0.056 Uiso 1 1 calc R . .
C117 C 0.9611(6) 0.5204(4) 0.7298(3) 0.0381(14) Uani 1 1 d . . .
H20 H 1.0065 0.5874 0.7200 0.046 Uiso 1 1 calc R . .
C118 C 0.3455(5) -0.1997(5) 1.0194(4) 0.0419(14) Uani 1 1 d . . .
H64 H 0.4253 -0.1411 1.0393 0.063 Uiso 1 1 calc R . .
H65 H 0.3503 -0.2638 1.0082 0.063 Uiso 1 1 calc R . .
H66 H 0.3041 -0.2059 1.0584 0.063 Uiso 1 1 calc R . .
C119 C 0.5061(4) 0.0194(4) 0.7709(3) 0.0258(11) Uani 1 1 d . . .
C120 C 0.4510(6) 0.3172(5) 0.6192(3) 0.0378(14) Uani 1 1 d . . .
C121 C 1.1944(4) 0.2756(4) 0.8951(3) 0.0271(11) Uani 1 1 d . . .
C122 C 0.7554(6) 0.4920(5) 0.6571(3) 0.0413(15) Uani 1 1 d . . .
C123 C 1.1980(5) 0.3824(5) 1.1288(3) 0.0402(14) Uani 1 1 d . . .
H21 H 1.2322 0.3363 1.1224 0.060 Uiso 1 1 calc R . .
H22 H 1.1130 0.3408 1.1201 0.060 Uiso 1 1 calc R . .
H23 H 1.2353 0.4236 1.1816 0.060 Uiso 1 1 calc R . .
C124 C 0.2778(5) -0.1815(5) 0.9445(3) 0.0374(13) Uani 1 1 d . . .
C125 C 1.2192(5) 0.4555(4) 1.0697(3) 0.0296(12) Uani 1 1 d . . .
C126 C 1.2645(5) 0.2233(4) 0.8729(3) 0.0326(12) Uani 1 1 d . . .
C127 C 0.8351(5) 0.4594(4) 0.7014(3) 0.0321(12) Uani 1 1 d . . .
C128 C 0.5496(7) 0.4686(5) 0.5896(4) 0.0492(18) Uani 1 1 d . . .
H24 H 0.5706 0.5306 0.5690 0.059 Uiso 1 1 calc R . .
C129 C 1.1799(5) 0.1071(4) 0.8393(4) 0.0422(15) Uani 1 1 d . . .
H25 H 1.2241 0.0736 0.8254 0.063 Uiso 1 1 calc R . .
H26 H 1.1182 0.1000 0.7929 0.063 Uiso 1 1 calc R . .
H27 H 1.1435 0.0740 0.8783 0.063 Uiso 1 1 calc R . .
C130 C 0.9822(5) 0.6953(4) 0.4833(4) 0.0367(13) Uani 1 1 d . . .
C131 C 0.8109(6) 0.5921(4) 0.6315(4) 0.0402(15) Uani 1 1 d . . .
C132 C 0.5954(6) 0.1575(5) 0.4553(3) 0.0423(15) Uani 1 1 d . . .
H28 H 0.5723 0.1797 0.4086 0.051 Uiso 1 1 calc R . .
C133 C 0.2598(5) 0.0492(5) 0.6618(4) 0.0420(15) Uani 1 1 d . . .
H29 H 0.1792 0.0302 0.6376 0.050 Uiso 1 1 calc R . .
C134 C 0.3503(6) 0.2211(5) 0.6188(4) 0.0434(15) Uani 1 1 d . . .
C135 C 0.4195(5) -0.3540(4) 0.7686(4) 0.0418(15) Uani 1 1 d . . .
C136 C 1.3623(5) 0.2304(5) 0.9422(4) 0.0451(15) Uani 1 1 d . . .
H30 H 1.4188 0.3036 0.9641 0.068 Uiso 1 1 calc R . .
H31 H 1.4030 0.1952 0.9253 0.068 Uiso 1 1 calc R . .
H32 H 1.3280 0.1972 0.9819 0.068 Uiso 1 1 calc R . .
C137 C 0.9176(5) 0.6900(5) 0.5467(4) 0.0441(15) Uani 1 1 d . . .
C138 C 0.6260(5) 0.0788(5) 0.4539(4) 0.0407(14) Uani 1 1 d . . .
H33 H 0.6233 0.0457 0.4063 0.049 Uiso 1 1 calc R . .
C139 C 0.8412(5) 0.7671(5) 0.6268(4) 0.0438(15) Uani 1 1 d . . .
C140 C 1.3190(5) 0.2755(5) 0.8116(4) 0.0407(14) Uani 1 1 d . . .
H34 H 1.3729 0.3493 0.8330 0.061 Uiso 1 1 calc R . .
H35 H 1.2563 0.2686 0.7659 0.061 Uiso 1 1 calc R . .
H36 H 1.3627 0.2422 0.7964 0.061 Uiso 1 1 calc R . .
C141 C 0.7907(5) 0.6730(5) 0.6537(4) 0.0449(15) Uani 1 1 d . . .
C142 C 0.1520(6) -0.2717(6) 0.9158(4) 0.0547(18) Uani 1 1 d . . .
H67 H 0.1124 -0.2748 0.9554 0.082 Uiso 1 1 calc R . .
H68 H 0.1548 -0.3370 0.9057 0.082 Uiso 1 1 calc R . .
H69 H 0.1083 -0.2610 0.8677 0.082 Uiso 1 1 calc R . .
C143 C 0.9003(7) 0.6100(7) 0.4175(5) 0.081(3) Uani 1 1 d . . .
H70 H 0.8295 0.6176 0.3961 0.122 Uiso 1 1 calc R . .
H71 H 0.8780 0.5435 0.4353 0.122 Uiso 1 1 calc R . .
H72 H 0.9387 0.6118 0.3773 0.122 Uiso 1 1 calc R . .
C144 C 0.4404(6) 0.3956(5) 0.5802(4) 0.0450(15) Uani 1 1 d . . .
H37 H 0.3694 0.3958 0.5528 0.054 Uiso 1 1 calc R . .
C145 C 0.8292(6) 0.8593(5) 0.6571(4) 0.0459(16) Uani 1 1 d . . .
C146 C 1.0322(7) 0.8021(6) 0.4627(5) 0.063(2) Uani 1 1 d . . .
H73 H 1.0681 0.8022 0.4214 0.094 Uiso 1 1 calc R . .
H74 H 1.0922 0.8529 0.5087 0.094 Uiso 1 1 calc R . .
H75 H 0.9687 0.8206 0.4448 0.094 Uiso 1 1 calc R . .
C147 C 0.3893(7) -0.3700(5) 0.6786(5) 0.062(2) Uani 1 1 d . . .
H38 H 0.3948 -0.4311 0.6593 0.093 Uiso 1 1 calc R . .
H39 H 0.4451 -0.3086 0.6638 0.093 Uiso 1 1 calc R . .
H40 H 0.3089 -0.3804 0.6558 0.093 Uiso 1 1 calc R . .
C149 C 0.5488(7) -0.3299(6) 0.8004(5) 0.064(2) Uani 1 1 d . . .
H41 H 0.5703 -0.3239 0.8570 0.096 Uiso 1 1 calc R . .
H42 H 0.5995 -0.2644 0.7871 0.096 Uiso 1 1 calc R . .
H43 H 0.5594 -0.3861 0.7773 0.096 Uiso 1 1 calc R . .
C150 C 0.2721(7) -0.0812(6) 0.9640(4) 0.0554(19) Uani 1 1 d . . .
H76 H 0.2272 -0.0894 1.0010 0.083 Uiso 1 1 calc R . .
H77 H 0.2333 -0.0658 0.9164 0.083 Uiso 1 1 calc R . .
H78 H 0.3523 -0.0240 0.9870 0.083 Uiso 1 1 calc R . .
C153 C 1.0871(6) 0.6798(7) 0.5246(5) 0.071(2) Uani 1 1 d . . .
H79 H 1.0585 0.6103 0.5378 0.106 Uiso 1 1 calc R . .
H80 H 1.1342 0.7322 0.5723 0.106 Uiso 1 1 calc R . .
H81 H 1.1360 0.6867 0.4904 0.106 Uiso 1 1 calc R . .
C154 C 0.3382(9) -0.4539(6) 0.7884(7) 0.095(4) Uani 1 1 d . . .
H44 H 0.3600 -0.4489 0.8449 0.142 Uiso 1 1 calc R . .
H45 H 0.3451 -0.5117 0.7642 0.142 Uiso 1 1 calc R . .
H46 H 0.2566 -0.4660 0.7689 0.142 Uiso 1 1 calc R . .
C148 C 0.6898(6) 0.8245(6) 0.6261(5) 0.064(2) Uani 1 1 d . . .
H47 H 0.6752 0.8795 0.6465 0.096 Uiso 1 1 calc R . .
H48 H 0.6455 0.7605 0.6437 0.096 Uiso 1 1 calc R . .
H49 H 0.6640 0.8124 0.5692 0.096 Uiso 1 1 calc R . .
C151 C 0.8899(6) 0.9587(6) 0.6307(6) 0.072(3) Uani 1 1 d . . .
H50 H 0.8807 1.0130 0.6578 0.108 Uiso 1 1 calc R . .
H51 H 0.8551 0.9495 0.5745 0.108 Uiso 1 1 calc R . .
H52 H 0.9740 0.9789 0.6422 0.108 Uiso 1 1 calc R . .
C152 C 0.8609(8) 0.8793(6) 0.7448(5) 0.068(2) Uani 1 1 d . . .
H53 H 0.9406 0.8881 0.7673 0.101 Uiso 1 1 calc R . .
H54 H 0.8045 0.8203 0.7613 0.101 Uiso 1 1 calc R . .
H55 H 0.8582 0.9425 0.7626 0.101 Uiso 1 1 calc R . .
O2 O 0.0015(13) 0.0771(12) 0.0121(8) 0.086(3) Uani 0.50 1 d PU A -1
C1 C -0.0775(18) -0.0279(16) -0.0304(13) 0.085(3) Uani 0.50 1 d PDU A -1
H56 H -0.1230 -0.0262 -0.0823 0.102 Uiso 0.50 1 calc PR A -1
H57 H -0.1341 -0.0656 -0.0022 0.102 Uiso 0.50 1 calc PR A -1
C155 C 0.1084(18) 0.0808(16) 0.0600(11) 0.077(3) Uani 0.50 1 d PDU A -1
H58 H 0.1020 0.0648 0.1117 0.093 Uiso 0.50 1 calc PR A -1
H59 H 0.1777 0.1492 0.0666 0.093 Uiso 0.50 1 calc PR A -1
C157 C 0.1142(14) 0.0007(12) 0.0146(10) 0.070(3) Uani 0.50 1 d PDU A -1
H60 H 0.1525 -0.0312 0.0507 0.084 Uiso 0.50 1 calc PR A -1
H61 H 0.1665 0.0340 -0.0174 0.084 Uiso 0.50 1 calc PR A -1
C156 C -0.0025(16) -0.0871(16) -0.0399(12) 0.085(3) Uani 0.50 1 d PDU A -1
H62 H -0.0289 -0.1530 -0.0202 0.102 Uiso 0.50 1 calc PR A -1
H63 H -0.0004 -0.0987 -0.0938 0.102 Uiso 0.50 1 calc PR A -1

loop_
_atom_site_aniso_label
_atom_site_aniso_U_11
_atom_site_aniso_U_22
_atom_site_aniso_U_33
_atom_site_aniso_U_23
_atom_site_aniso_U_13
_atom_site_aniso_U_12
Zn1 0.0308(4) 0.0264(4) 0.0217(4) 0.0026(3) 0.0082(3) 0.0189(3)
N2 0.024(2) 0.020(2) 0.020(2) 0.0022(16) 0.0086(17) 0.0111(17)
N1 0.025(2) 0.025(2) 0.024(2) -0.0019(17) 0.0064(18) 0.0109(18)
C84 0.025(3) 0.021(2) 0.031(3) 0.002(2) 0.012(2) 0.008(2)
N3 0.049(3) 0.037(3) 0.028(2) 0.010(2) 0.016(2) 0.032(2)
N4 0.032(2) 0.018(2) 0.029(2) 0.0028(17) 0.0129(19) 0.0136(18)
C87 0.027(3) 0.017(2) 0.021(2) 0.0006(19) 0.008(2) 0.011(2)
N5 0.028(2) 0.039(3) 0.027(2) -0.009(2) 0.0023(19) 0.022(2)
C89 0.021(3) 0.024(3) 0.034(3) 0.003(2) 0.010(2) 0.009(2)
C90 0.033(3) 0.034(3) 0.033(3) 0.002(2) 0.010(2) 0.021(3)
C91 0.021(2) 0.018(2) 0.028(3) 0.005(2) 0.011(2) 0.006(2)
C92 0.025(3) 0.019(2) 0.025(3) -0.002(2) 0.009(2) 0.008(2)
C93 0.024(3) 0.023(3) 0.039(3) -0.003(2) 0.002(2) 0.012(2)
C94 0.029(3) 0.021(3) 0.036(3) 0.010(2) 0.012(2) 0.011(2)
C95 0.024(3) 0.027(3) 0.023(3) -0.007(2) 0.008(2) 0.011(2)
C96 0.037(3) 0.021(3) 0.041(3) 0.002(2) 0.022(3) 0.010(2)
C97 0.020(3) 0.020(3) 0.035(3) -0.008(2) 0.007(2) 0.001(2)
C98 0.022(3) 0.017(2) 0.034(3) 0.001(2) 0.011(2) 0.008(2)
C99 0.024(3) 0.027(3) 0.019(2) -0.003(2) 0.007(2) 0.013(2)
C100 0.027(3) 0.025(3) 0.034(3) 0.007(2) 0.010(2) 0.016(2)
C101 0.031(3) 0.026(3) 0.029(3) 0.003(2) 0.008(2) 0.009(2)
O1 0.036(3) 0.065(3) 0.096(4) 0.010(3) -0.003(3) 0.026(2)
C103 0.024(3) 0.024(3) 0.037(3) -0.002(2) 0.011(2) 0.005(2)
C104 0.023(3) 0.031(3) 0.039(3) 0.004(2) 0.012(2) 0.006(2)
C105 0.029(3) 0.036(3) 0.040(3) -0.007(3) 0.013(2) 0.016(3)
C106 0.042(3) 0.037(3) 0.035(3) 0.011(2) 0.020(3) 0.028(3)
C107 0.022(3) 0.037(3) 0.037(3) -0.014(3) 0.007(2) 0.011(2)
C108 0.019(3) 0.027(3) 0.036(3) -0.002(2) 0.009(2) 0.006(2)
C109 0.019(2) 0.020(2) 0.032(3) 0.002(2) 0.011(2) 0.006(2)
C110 0.028(3) 0.028(3) 0.049(4) 0.009(3) 0.017(3) 0.006(2)
C111 0.032(3) 0.036(3) 0.028(3) -0.007(2) 0.005(2) 0.016(3)
C112 0.037(3) 0.037(3) 0.051(4) 0.006(3) 0.011(3) 0.013(3)
C113 0.035(3) 0.019(2) 0.023(3) 0.002(2) 0.016(2) 0.009(2)
C114 0.041(3) 0.054(4) 0.029(3) -0.005(3) 0.007(3) 0.035(3)
C115 0.022(3) 0.027(3) 0.050(4) 0.004(2) 0.013(2) 0.007(2)
C116 0.029(3) 0.032(3) 0.041(3) -0.011(2) 0.006(3) 0.009(2)
C117 0.057(4) 0.023(3) 0.041(3) 0.008(2) 0.028(3) 0.018(3)
C118 0.041(3) 0.034(3) 0.045(4) 0.006(3) 0.012(3) 0.013(3)
C119 0.025(3) 0.021(2) 0.029(3) -0.004(2) 0.012(2) 0.007(2)
C120 0.054(4) 0.061(4) 0.022(3) 0.006(3) 0.009(3) 0.048(3)
C121 0.024(3) 0.028(3) 0.033(3) 0.003(2) 0.014(2) 0.013(2)
C122 0.077(5) 0.037(3) 0.039(3) 0.019(3) 0.035(3) 0.042(3)
C123 0.040(3) 0.050(4) 0.034(3) 0.004(3) 0.011(3) 0.025(3)
C124 0.032(3) 0.039(3) 0.040(3) 0.008(3) 0.016(3) 0.014(3)
C125 0.026(3) 0.031(3) 0.029(3) -0.004(2) 0.008(2) 0.013(2)
C126 0.029(3) 0.031(3) 0.042(3) -0.002(2) 0.014(2) 0.017(2)
C127 0.047(3) 0.029(3) 0.035(3) 0.012(2) 0.026(3) 0.023(3)
C128 0.096(6) 0.059(4) 0.036(3) 0.026(3) 0.032(4) 0.066(5)
C129 0.045(4) 0.027(3) 0.059(4) -0.002(3) 0.017(3) 0.021(3)
C130 0.031(3) 0.026(3) 0.056(4) 0.007(3) 0.021(3) 0.012(2)
C131 0.054(4) 0.022(3) 0.063(4) 0.020(3) 0.041(3) 0.020(3)
C132 0.049(4) 0.043(3) 0.027(3) 0.002(3) 0.008(3) 0.017(3)
C133 0.021(3) 0.048(4) 0.046(4) -0.019(3) 0.000(3) 0.015(3)
C134 0.044(4) 0.045(4) 0.039(3) -0.009(3) -0.004(3) 0.030(3)
C135 0.033(3) 0.029(3) 0.066(4) 0.005(3) 0.022(3) 0.013(3)
C136 0.041(3) 0.049(4) 0.054(4) -0.005(3) 0.014(3) 0.031(3)
C137 0.035(3) 0.035(3) 0.053(4) 0.007(3) 0.010(3) 0.009(3)
C138 0.034(3) 0.042(3) 0.034(3) -0.011(3) 0.013(3) 0.009(3)
C139 0.032(3) 0.037(3) 0.055(4) 0.005(3) 0.008(3) 0.013(3)
C140 0.039(3) 0.045(3) 0.050(4) 0.004(3) 0.024(3) 0.025(3)
C141 0.038(3) 0.038(3) 0.052(4) 0.006(3) 0.006(3) 0.016(3)
C142 0.034(3) 0.072(5) 0.048(4) 0.010(3) 0.020(3) 0.013(3)
C143 0.054(5) 0.082(6) 0.075(6) -0.035(5) 0.028(4) 0.006(4)
C144 0.046(4) 0.057(4) 0.044(4) 0.011(3) 0.013(3) 0.033(3)
C145 0.073(5) 0.033(3) 0.044(4) 0.010(3) 0.024(3) 0.032(3)
C146 0.055(4) 0.056(4) 0.080(5) 0.022(4) 0.031(4) 0.021(4)
C147 0.071(5) 0.042(4) 0.073(5) -0.005(3) 0.015(4) 0.033(4)
C149 0.055(4) 0.066(5) 0.080(5) 0.002(4) 0.018(4) 0.038(4)
C150 0.084(5) 0.058(4) 0.059(4) 0.029(4) 0.050(4) 0.046(4)
C153 0.043(4) 0.074(5) 0.086(6) 0.037(5) 0.026(4) 0.015(4)
C154 0.111(7) 0.035(4) 0.182(11) 0.036(5) 0.110(8) 0.036(5)
C148 0.053(4) 0.043(4) 0.103(6) 0.019(4) 0.031(4) 0.023(3)
C151 0.042(4) 0.048(4) 0.135(8) 0.047(5) 0.032(5) 0.022(3)
C152 0.082(6) 0.044(4) 0.078(6) 0.003(4) 0.031(5) 0.029(4)
O2 0.089(4) 0.083(4) 0.083(4) 0.013(3) 0.024(3) 0.038(3)
C1 0.087(4) 0.082(4) 0.083(4) 0.017(3) 0.024(3) 0.037(3)
C155 0.079(4) 0.077(4) 0.078(4) 0.013(3) 0.023(3) 0.040(3)
C157 0.073(4) 0.072(4) 0.074(4) 0.015(3) 0.025(3) 0.040(3)
C156 0.086(4) 0.082(4) 0.082(4) 0.017(3) 0.024(3) 0.036(3)

loop_
_atom_type_symbol
_atom_type_description
_atom_type_scat_dispersion_real
_atom_type_scat_dispersion_imag
_atom_type_scat_source
C C 0.0181 0.0091 'International Tables Vol C Tables 4.2.6.8 and 6.1.1.4'
H H 0.0000 0.0000 'International Tables Vol C Tables 4.2.6.8 and 6.1.1.4'
N N 0.0311 0.0180 'International Tables Vol C Tables 4.2.6.8 and 6.1.1.4'
O O 0.0492 0.0322 'International Tables Vol C Tables 4.2.6.8 and 6.1.1.4'
Zn Zn -1.5491 0.6778 'International Tables Vol C Tables 4.2.6.8 and 6.1.1.4'

loop_
_geom_angle_atom_site_label_1
_geom_angle_atom_site_label_2
_geom_angle_atom_site_label_3
_geom_angle
N4 Zn1 N2 88.81(16)
N4 Zn1 N3 89.16(18)
N2 Zn1 N3 162.91(16)
N4 Zn1 N5 162.55(16)
N2 Zn1 N5 88.55(17)
N3 Zn1 N5 88.32(18)
N4 Zn1 N1 98.05(17)
N2 Zn1 N1 98.98(16)
N3 Zn1 N1 98.11(17)
N5 Zn1 N1 99.41(17)
C87 N2 C92 106.9(4)
C87 N2 Zn1 126.6(3)
C92 N2 Zn1 126.2(3)
C101 N1 C90 118.0(5)
C101 N1 Zn1 121.5(3)
C90 N1 Zn1 120.5(3)
C91 C84 C121 121.5(5)
C91 C84 H1 119.3
C121 C84 H1 119.3
C120 N3 C106 106.1(4)
C120 N3 Zn1 125.9(4)
C106 N3 Zn1 126.2(4)
C127 N4 C113 106.8(4)
C127 N4 Zn1 126.1(4)
C113 N4 Zn1 126.9(3)
N2 C87 C99 126.2(4)
N2 C87 C100 109.4(4)
C99 C87 C100 124.3(5)
C114 N5 C95 105.0(5)
C114 N5 Zn1 127.1(4)
C95 N5 Zn1 126.6(3)
C121 C89 C109 122.5(5)
C121 C89 H2 118.8
C109 C89 H2 118.8
N1 C90 C105 122.2(5)
N1 C90 H3 118.9
C105 C90 H3 118.9
C84 C91 C98 119.1(5)
C84 C91 C99 123.2(4)
C98 C91 C99 117.6(4)
N2 C92 C119 126.0(4)
N2 C92 C94 109.0(4)
C119 C92 C94 124.7(5)
C137 C93 C139 118.3(5)
C100 C94 C92 107.5(4)
C100 C94 H4 126.2
C92 C94 H4 126.2
N5 C95 C119 125.3(4)
N5 C95 C107 109.6(5)
C119 C95 C107 125.0(5)
C117 C96 C113 106.4(5)
C117 C96 H5 126.8
C113 C96 H5 126.8
C108 C97 C103 118.6(5)
C108 C97 C119 121.7(5)
C103 C97 C119 119.7(5)
C109 C98 C91 121.4(5)
C109 C98 H6 119.3
C91 C98 H6 119.3
C87 C99 C113 125.2(5)
C87 C99 C91 117.3(4)
C113 C99 C91 117.3(4)
C94 C100 C87 107.2(5)
C94 C100 H7 126.4
C87 C100 H7 126.4
N1 C101 C132 122.2(5)
N1 C101 H8 118.9
C132 C101 H8 118.9
C104 C103 C97 121.8(5)
C104 C103 H9 119.1
C97 C103 H9 119.1
C103 C104 C110 117.5(5)
C103 C104 C124 121.5(5)
C110 C104 C124 120.9(5)
C138 C105 C90 119.1(5)
C138 C105 H10 120.5
C90 C105 H10 120.5
N3 C106 C122 124.6(5)
N3 C106 C128 107.7(5)
C122 C106 C128 127.6(6)
C133 C107 C95 106.8(5)
C133 C107 H11 126.6
C95 C107 H11 126.6
C97 C108 C115 121.4(5)
C97 C108 H12 119.3
C115 C108 H12 119.3
C98 C109 C89 117.6(5)
C98 C109 C125 122.4(4)
C89 C109 C125 120.0(4)
C115 C110 C104 122.7(5)
C115 C110 H13 118.6
C104 C110 H13 118.6
C125 C111 H14 109.5
C125 C111 H15 109.5
H14 C111 H15 109.5
C125 C111 H16 109.5
H14 C111 H16 109.5
H15 C111 H16 109.5
C137 C112 C131 120.0(6)
N4 C113 C99 125.1(4)
N4 C113 C96 109.8(4)
C99 C113 C96 125.0(5)
N5 C114 C133 111.4(5)
N5 C114 C134 124.6(6)
C133 C114 C134 123.9(5)
C110 C115 C108 117.9(5)
C110 C115 C135 122.8(5)
C108 C115 C135 119.4(5)
C125 C116 H17 109.5
C125 C116 H18 109.5
H17 C116 H18 109.5
C125 C116 H19 109.5
H17 C116 H19 109.5
H18 C116 H19 109.5
C96 C117 C127 107.6(5)
C96 C117 H20 126.2
C127 C117 H20 126.2
C124 C118 H64 109.5
C124 C118 H65 109.5
H64 C118 H65 109.5
C124 C118 H66 109.5
H64 C118 H66 109.5
H65 C118 H66 109.5
C92 C119 C95 125.6(5)
C92 C119 C97 117.7(5)
C95 C119 C97 116.7(4)
N3 C120 C144 110.8(6)
N3 C120 C134 126.2(5)
C144 C120 C134 122.9(5)
C84 C121 C89 117.9(5)
C84 C121 C126 120.6(5)
C89 C121 C126 121.5(5)
C106 C122 C127 126.6(5)
C106 C122 C131 117.6(5)
C127 C122 C131 115.8(6)
C125 C123 H21 109.5
C125 C123 H22 109.5
H21 C123 H22 109.5
C125 C123 H23 109.5
H21 C123 H23 109.5
H22 C123 H23 109.5
C150 C124 C142 108.8(6)
C150 C124 C118 108.0(5)
C142 C124 C118 108.9(5)
C150 C124 C104 112.1(5)
C142 C124 C104 109.8(5)
C118 C124 C104 109.2(5)
C116 C125 C111 108.2(4)
C116 C125 C109 110.5(4)
C111 C125 C109 111.7(4)
C116 C125 C123 109.9(5)
C111 C125 C123 108.4(4)
C109 C125 C123 108.2(4)
C136 C126 C140 109.0(5)
C136 C126 C129 107.6(5)
C140 C126 C129 109.5(5)
C136 C126 C121 112.8(5)
C140 C126 C121 108.7(4)
C129 C126 C121 109.2(4)
N4 C127 C117 109.4(5)
N4 C127 C122 124.9(5)
C117 C127 C122 125.6(5)
C144 C128 C106 109.3(5)
C144 C128 H24 125.4
C106 C128 H24 125.4
C126 C129 H25 109.5
C126 C129 H26 109.5
H25 C129 H26 109.5
C126 C129 H27 109.5
H25 C129 H27 109.5
H26 C129 H27 109.5
C143 C130 C146 115.1(7)
C143 C130 C153 111.3(6)
C146 C130 C153 106.8(5)
C143 C130 C137 108.1(5)
C146 C130 C137 111.2(5)
C153 C130 C137 103.7(5)
C141 C131 C112 120.4(5)
C141 C131 C122 120.3(5)
C112 C131 C122 118.5(5)
C101 C132 C138 119.6(6)
C101 C132 H28 120.2
C138 C132 H28 120.2
C107 C133 C114 107.1(5)
C107 C133 H29 126.4
C114 C133 H29 126.4
O1 C134 C120 120.4(6)
O1 C134 C114 115.4(6)
C120 C134 C114 124.2(5)
C154 C135 C149 111.3(7)
C154 C135 C115 113.1(5)
C149 C135 C115 108.1(5)
C154 C135 C147 107.3(7)
C149 C135 C147 106.6(6)
C115 C135 C147 110.1(5)
C126 C136 H30 109.5
C126 C136 H31 109.5
H30 C136 H31 109.5
C126 C136 H32 109.5
H30 C136 H32 109.5
H31 C136 H32 109.5
C93 C137 C112 121.2(6)
C93 C137 C130 119.5(5)
C112 C137 C130 119.3(5)
C105 C138 C132 118.9(5)
C105 C138 H33 120.5
C132 C138 H33 120.5
C141 C139 C93 120.0(6)
C141 C139 C145 119.7(6)
C93 C139 C145 120.2(5)
C126 C140 H34 109.5
C126 C140 H35 109.5
H34 C140 H35 109.5
C126 C140 H36 109.5
H34 C140 H36 109.5
H35 C140 H36 109.5
C131 C141 C139 119.6(6)
C124 C142 H67 109.5
C124 C142 H68 109.5
H67 C142 H68 109.5
C124 C142 H69 109.5
H67 C142 H69 109.5
H68 C142 H69 109.5
C130 C143 H70 109.5
C130 C143 H71 109.5
H70 C143 H71 109.5
C130 C143 H72 109.5
H70 C143 H72 109.5
H71 C143 H72 109.5
C128 C144 C120 106.0(6)
C128 C144 H37 127.0
C120 C144 H37 127.0
C151 C145 C139 117.8(6)
C151 C145 C152 109.5(6)
C139 C145 C152 111.7(5)
C151 C145 C148 106.1(5)
C139 C145 C148 105.3(5)
C152 C145 C148 105.4(6)
C130 C146 H73 109.5
C130 C146 H74 109.5
H73 C146 H74 109.5
C130 C146 H75 109.5
H73 C146 H75 109.5
H74 C146 H75 109.5
C135 C147 H38 109.5
C135 C147 H39 109.5
H38 C147 H39 109.5
C135 C147 H40 109.5
H38 C147 H40 109.5
H39 C147 H40 109.5
C135 C149 H41 109.5
C135 C149 H42 109.5
H41 C149 H42 109.5
C135 C149 H43 109.5
H41 C149 H43 109.5
H42 C149 H43 109.5
C124 C150 H76 109.5
C124 C150 H77 109.5
H76 C150 H77 109.5
C124 C150 H78 109.5
H76 C150 H78 109.5
H77 C150 H78 109.5
C130 C153 H79 109.5
C130 C153 H80 109.5
H79 C153 H80 109.5
C130 C153 H81 109.5
H79 C153 H81 109.5
H80 C153 H81 109.5
C135 C154 H44 109.5
C135 C154 H45 109.5
H44 C154 H45 109.5
C135 C154 H46 109.5
H44 C154 H46 109.5
H45 C154 H46 109.5
C145 C148 H47 109.5
C145 C148 H48 109.5
H47 C148 H48 109.5
C145 C148 H49 109.5
H47 C148 H49 109.5
H48 C148 H49 109.5
C145 C151 H50 109.5
C145 C151 H51 109.5
H50 C151 H51 109.5
C145 C151 H52 109.5
H50 C151 H52 109.5
H51 C151 H52 109.5
C145 C152 H53 109.5
C145 C152 H54 109.5
H53 C152 H54 109.5
C145 C152 H55 109.5
H53 C152 H55 109.5
H54 C152 H55 109.5
C155 O2 C1 109.0(15)
O2 C1 C156 109.7(15)
O2 C1 H56 109.7
C156 C1 H56 109.7
O2 C1 H57 109.7
C156 C1 H57 109.7
H56 C1 H57 108.2
O2 C155 C157 101.0(16)
O2 C155 H58 111.6
C157 C155 H58 111.6
O2 C155 H59 111.6
C157 C155 H59 111.6
H58 C155 H59 109.4
C155 C157 C156 117.6(18)
C155 C157 H60 107.9
C156 C157 H60 107.9
C155 C157 H61 107.9
C156 C157 H61 107.9
H60 C157 H61 107.2
C157 C156 C1 93.9(14)
C157 C156 H62 112.9
C1 C156 H62 112.9
C157 C156 H63 112.9
C1 C156 H63 112.9
H62 C156 H63 110.4

loop_
_geom_bond_atom_site_label_1
_geom_bond_atom_site_label_2
_geom_bond_distance
Zn1 N4 2.070(4)
Zn1 N2 2.073(4)
Zn1 N3 2.082(4)
Zn1 N5 2.098(5)
Zn1 N1 2.130(4)
N2 C87 1.367(6)
N2 C92 1.380(6)
N1 C101 1.334(7)
N1 C90 1.341(7)
C84 C91 1.383(7)
C84 C121 1.391(7)
C84 H1 0.9500
N3 C120 1.374(7)
N3 C106 1.370(7)
N4 C127 1.365(7)
N4 C113 1.382(7)
C87 C99 1.396(7)
C87 C100 1.444(7)
N5 C114 1.361(7)
N5 C95 1.368(7)
C89 C121 1.397(7)
C89 C109 1.401(7)
C89 H2 0.9500
C90 C105 1.384(8)
C90 H3 0.9500
C91 C98 1.404(7)
C91 C99 1.494(7)
C92 C119 1.401(7)
C92 C94 1.440(7)
C93 C137 1.391(8)
C93 C139 1.448(9)
C94 C100 1.345(7)
C94 H4 0.9500
C95 C119 1.417(7)
C95 C107 1.446(7)
C96 C117 1.366(8)
C96 C113 1.431(7)
C96 H5 0.9500
C97 C108 1.392(7)
C97 C103 1.394(8)
C97 C119 1.489(7)
C98 C109 1.385(7)
C98 H6 0.9500
C99 C113 1.421(7)
C100 H7 0.9500
C101 C132 1.366(8)
C101 H8 0.9500
O1 C134 1.289(7)
C103 C104 1.384(8)
C103 H9 0.9500
C104 C110 1.397(8)
C104 C124 1.541(8)
C105 C138 1.351(9)
C105 H10 0.9500
C106 C122 1.403(9)
C106 C128 1.444(8)
C107 C133 1.331(9)
C107 H11 0.9500
C108 C115 1.392(8)
C108 H12 0.9500
C109 C125 1.537(7)
C110 C115 1.383(8)
C110 H13 0.9500
C111 C125 1.530(7)
C111 H14 0.9800
C111 H15 0.9800
C111 H16 0.9800
C112 C137 1.395(9)
C112 C131 1.414(9)
C114 C133 1.410(9)
C114 C134 1.447(9)
C115 C135 1.544(8)
C116 C125 1.531(8)
C116 H17 0.9800
C116 H18 0.9800
C116 H19 0.9800
C117 C127 1.435(9)
C117 H20 0.9500
C118 C124 1.536(8)
C118 H64 0.9800
C118 H65 0.9800
C118 H66 0.9800
C120 C144 1.418(8)
C120 C134 1.446(9)
C121 C126 1.544(7)
C122 C127 1.433(8)
C122 C131 1.478(8)
C123 C125 1.539(8)
C123 H21 0.9800
C123 H22 0.9800
C123 H23 0.9800
C124 C150 1.527(9)
C124 C142 1.531(9)
C126 C136 1.525(8)
C126 C140 1.528(8)
C126 C129 1.542(8)
C128 C144 1.325(10)
C128 H24 0.9500
C129 H25 0.9800
C129 H26 0.9800
C129 H27 0.9800
C130 C143 1.467(9)
C130 C146 1.512(9)
C130 C153 1.525(10)
C130 C137 1.578(9)
C131 C141 1.382(8)
C132 C138 1.378(9)
C132 H28 0.9500
C133 H29 0.9500
C135 C154 1.510(9)
C135 C149 1.533(9)
C135 C147 1.555(10)
C136 H30 0.9800
C136 H31 0.9800
C136 H32 0.9800
C138 H33 0.9500
C139 C141 1.413(9)
C139 C145 1.516(8)
C140 H34 0.9800
C140 H35 0.9800
C140 H36 0.9800
C142 H67 0.9800
C142 H68 0.9800
C142 H69 0.9800
C143 H70 0.9800
C143 H71 0.9800
C143 H72 0.9800
C144 H37 0.9500
C145 C151 1.489(9)
C145 C152 1.512(10)
C145 C148 1.617(10)
C146 H73 0.9800
C146 H74 0.9800
C146 H75 0.9800
C147 H38 0.9800
C147 H39 0.9800
C147 H40 0.9800
C149 H41 0.9800
C149 H42 0.9800
C149 H43 0.9800
C150 H76 0.9800
C150 H77 0.9800
C150 H78 0.9800
C153 H79 0.9800
C153 H80 0.9800
C153 H81 0.9800
C154 H44 0.9800
C154 H45 0.9800
C154 H46 0.9800
C148 H47 0.9800
C148 H48 0.9800
C148 H49 0.9800
C151 H50 0.9800
C151 H51 0.9800
C151 H52 0.9800
C152 H53 0.9800
C152 H54 0.9800
C152 H55 0.9800
O2 C155 1.44(2)
O2 C1 1.45(2)
C1 C156 1.61(2)
C1 H56 0.9900
C1 H57 0.9900
C155 C157 1.43(2)
C155 H58 0.9900
C155 H59 0.9900
C157 C156 1.538(10)
C157 H60 0.9900
C157 H61 0.9900
C156 H62 0.9900
C156 H63 0.9900

loop_
_geom_torsion_atom_site_label_1
_geom_torsion_atom_site_label_2
_geom_torsion_atom_site_label_3
_geom_torsion_atom_site_label_4
_geom_torsion
N4 Zn1 N2 C87 -10.9(4)
N3 Zn1 N2 C87 -94.1(7)
N5 Zn1 N2 C87 -173.6(4)
N1 Zn1 N2 C87 87.1(4)
N4 Zn1 N2 C92 176.8(4)
N3 Zn1 N2 C92 93.5(7)
N5 Zn1 N2 C92 14.0(4)
N1 Zn1 N2 C92 -85.3(4)
N4 Zn1 N1 C101 -87.4(4)
N2 Zn1 N1 C101 -177.5(4)
N3 Zn1 N1 C101 2.9(4)
N5 Zn1 N1 C101 92.5(4)
N4 Zn1 N1 C90 92.1(4)
N2 Zn1 N1 C90 2.0(4)
N3 Zn1 N1 C90 -177.6(4)
N5 Zn1 N1 C90 -88.0(4)
N4 Zn1 N3 C120 179.0(4)
N2 Zn1 N3 C120 -97.8(7)
N5 Zn1 N3 C120 -18.3(4)
N1 Zn1 N3 C120 81.0(4)
N4 Zn1 N3 C106 16.1(4)
N2 Zn1 N3 C106 99.3(7)
N5 Zn1 N3 C106 178.8(4)
N1 Zn1 N3 C106 -81.9(4)
N2 Zn1 N4 C127 -178.2(4)
N3 Zn1 N4 C127 -15.2(4)
N5 Zn1 N4 C127 -96.9(7)
N1 Zn1 N4 C127 82.9(4)
N2 Zn1 N4 C113 8.7(4)
N3 Zn1 N4 C113 171.7(4)
N5 Zn1 N4 C113 90.0(6)
N1 Zn1 N4 C113 -90.2(4)
C92 N2 C87 C99 -175.6(5)
Zn1 N2 C87 C99 10.8(7)
C92 N2 C87 C100 0.8(5)
Zn1 N2 C87 C100 -172.7(3)
N4 Zn1 N5 C114 101.8(6)
N2 Zn1 N5 C114 -176.8(4)
N3 Zn1 N5 C114 20.0(4)
N1 Zn1 N5 C114 -78.0(4)
N4 Zn1 N5 C95 -92.7(6)
N2 Zn1 N5 C95 -11.3(4)
N3 Zn1 N5 C95 -174.5(4)
N1 Zn1 N5 C95 87.5(4)
C101 N1 C90 C105 -1.5(8)
Zn1 N1 C90 C105 179.0(4)
C121 C84 C91 C98 1.4(7)
C121 C84 C91 C99 -174.4(5)
C87 N2 C92 C119 173.6(5)
Zn1 N2 C92 C119 -12.8(7)
C87 N2 C92 C94 -1.0(5)
Zn1 N2 C92 C94 172.5(3)
N2 C92 C94 C100 0.9(6)
C119 C92 C94 C100 -173.9(5)
C114 N5 C95 C119 174.8(5)
Zn1 N5 C95 C119 6.7(7)
C114 N5 C95 C107 -0.5(5)
Zn1 N5 C95 C107 -168.6(3)
C84 C91 C98 C109 -1.1(7)
C99 C91 C98 C109 174.9(4)
N2 C87 C99 C113 -4.2(8)
C100 C87 C99 C113 179.8(5)
N2 C87 C99 C91 170.8(4)
C100 C87 C99 C91 -5.2(7)
C84 C91 C99 C87 76.4(6)
C98 C91 C99 C87 -99.4(5)
C84 C91 C99 C113 -108.2(5)
C98 C91 C99 C113 75.9(6)
C92 C94 C100 C87 -0.3(6)
N2 C87 C100 C94 -0.3(6)
C99 C87 C100 C94 176.3(5)
C90 N1 C101 C132 1.3(8)
Zn1 N1 C101 C132 -179.2(4)
C108 C97 C103 C104 0.5(8)
C119 C97 C103 C104 -179.3(5)
C97 C103 C104 C110 -1.3(8)
C97 C103 C104 C124 178.1(5)
N1 C90 C105 C138 0.5(8)
C120 N3 C106 C122 -176.5(5)
Zn1 N3 C106 C122 -10.9(8)
C120 N3 C106 C128 0.1(6)
Zn1 N3 C106 C128 165.7(4)
N5 C95 C107 C133 0.6(6)
C119 C95 C107 C133 -174.7(5)
C103 C97 C108 C115 0.2(8)
C119 C97 C108 C115 180.0(5)
C91 C98 C109 C89 -0.1(7)
C91 C98 C109 C125 -177.7(4)
C121 C89 C109 C98 1.1(7)
C121 C89 C109 C125 178.7(5)
C103 C104 C110 C115 1.5(8)
C124 C104 C110 C115 -177.9(5)
C127 N4 C113 C99 179.8(5)
Zn1 N4 C113 C99 -6.0(7)
C127 N4 C113 C96 0.8(5)
Zn1 N4 C113 C96 175.0(3)
C87 C99 C113 N4 1.6(8)
C91 C99 C113 N4 -173.3(4)
C87 C99 C113 C96 -179.6(5)
C91 C99 C113 C96 5.4(7)
C117 C96 C113 N4 -0.7(6)
C117 C96 C113 C99 -179.7(5)
C95 N5 C114 C133 0.2(6)
Zn1 N5 C114 C133 168.2(4)
C95 N5 C114 C134 177.9(5)
Zn1 N5 C114 C134 -14.1(8)
C104 C110 C115 C108 -0.8(8)
C104 C110 C115 C135 179.2(5)
C97 C108 C115 C110 -0.1(8)
C97 C108 C115 C135 179.9(5)
C113 C96 C117 C127 0.3(6)
N2 C92 C119 C95 2.9(8)
C94 C92 C119 C95 176.8(5)
N2 C92 C119 C97 -175.7(4)
C94 C92 C119 C97 -1.8(7)
N5 C95 C119 C92 0.3(8)
C107 C95 C119 C92 174.9(5)
N5 C95 C119 C97 178.9(4)
C107 C95 C119 C97 -6.5(7)
C108 C97 C119 C92 -64.9(7)
C103 C97 C119 C92 114.9(6)
C108 C97 C119 C95 116.4(5)
C103 C97 C119 C95 -63.9(6)
C106 N3 C120 C144 -0.8(6)
Zn1 N3 C120 C144 -166.5(4)
C106 N3 C120 C134 177.0(5)
Zn1 N3 C120 C134 11.3(8)
C91 C84 C121 C89 -0.4(7)
C91 C84 C121 C126 -179.9(5)
C109 C89 C121 C84 -0.8(8)
C109 C89 C121 C126 178.6(5)
N3 C106 C122 C127 -2.1(9)
C128 C106 C122 C127 -178.0(6)
N3 C106 C122 C131 178.2(5)
C128 C106 C122 C131 2.3(9)
C103 C104 C124 C150 4.0(8)
C110 C104 C124 C150 -176.6(6)
C103 C104 C124 C142 125.1(6)
C110 C104 C124 C142 -55.5(7)
C103 C104 C124 C118 -115.6(6)
C110 C104 C124 C118 63.8(7)
C98 C109 C125 C116 -133.7(5)
C89 C109 C125 C116 48.7(6)
C98 C109 C125 C111 -13.2(7)
C89 C109 C125 C111 169.3(5)
C98 C109 C125 C123 106.0(5)
C89 C109 C125 C123 -71.5(6)
C84 C121 C126 C136 -169.1(5)
C89 C121 C126 C136 11.5(7)
C84 C121 C126 C140 69.9(6)
C89 C121 C126 C140 -109.6(6)
C84 C121 C126 C129 -49.6(7)
C89 C121 C126 C129 131.0(5)
C113 N4 C127 C117 -0.6(6)
Zn1 N4 C127 C117 -174.9(3)
C113 N4 C127 C122 -176.6(5)
Zn1 N4 C127 C122 9.1(7)
C96 C117 C127 N4 0.2(6)
C96 C117 C127 C122 176.1(5)
C106 C122 C127 N4 3.1(9)
C131 C122 C127 N4 -177.2(5)
C106 C122 C127 C117 -172.3(5)
C131 C122 C127 C117 7.5(8)
N3 C106 C128 C144 0.7(7)
C122 C106 C128 C144 177.2(6)
C137 C112 C131 C141 7.4(10)
C137 C112 C131 C122 177.4(6)
C106 C122 C131 C141 59.0(8)
C127 C122 C131 C141 -120.8(6)
C106 C122 C131 C112 -111.0(7)
C127 C122 C131 C112 69.2(8)
N1 C101 C132 C138 -0.2(9)
C95 C107 C133 C114 -0.4(6)
N5 C114 C133 C107 0.1(6)
C134 C114 C133 C107 -177.5(5)
N3 C120 C134 O1 180.0(6)
C144 C120 C134 O1 -2.5(9)
N3 C120 C134 C114 2.8(9)
C144 C120 C134 C114 -179.6(6)
N5 C114 C134 O1 -178.7(5)
C133 C114 C134 O1 -1.3(9)
N5 C114 C134 C120 -1.4(9)
C133 C114 C134 C120 176.0(5)
C110 C115 C135 C154 12.9(10)
C108 C115 C135 C154 -167.1(7)
C110 C115 C135 C149 -110.8(7)
C108 C115 C135 C149 69.2(7)
C110 C115 C135 C147 133.0(6)
C108 C115 C135 C147 -46.9(7)
C139 C93 C137 C112 -1.0(9)
C139 C93 C137 C130 176.5(5)
C131 C112 C137 C93 -2.7(9)
C131 C112 C137 C130 179.8(6)
C143 C130 C137 C93 -123.2(7)
C146 C130 C137 C93 4.1(8)
C153 C130 C137 C93 118.6(6)
C143 C130 C137 C112 54.4(8)
C146 C130 C137 C112 -178.3(6)
C153 C130 C137 C112 -63.8(7)
C90 C105 C138 C132 0.7(8)
C101 C132 C138 C105 -0.9(9)
C137 C93 C139 C141 0.2(8)
C137 C93 C139 C145 178.7(6)
C112 C131 C141 C139 -8.1(10)
C122 C131 C141 C139 -177.9(6)
C93 C139 C141 C131 4.4(9)
C145 C139 C141 C131 -174.1(6)
C106 C128 C144 C120 -1.2(7)
N3 C120 C144 C128 1.2(7)
C134 C120 C144 C128 -176.6(6)
C141 C139 C145 C151 176.4(6)
C93 C139 C145 C151 -2.0(9)
C141 C139 C145 C152 48.3(9)
C93 C139 C145 C152 -130.1(6)
C141 C139 C145 C148 -65.6(7)
C93 C139 C145 C148 116.0(6)
C155 O2 C1 C156 -25(2)
C1 O2 C155 C157 30(2)
O2 C155 C157 C156 -26(2)
C155 C157 C156 C1 12(2)
O2 C1 C156 C157 8(2)
